data_2212545
loop_
_publ_author_name
'Hector Novoa de Armas'
'Enriquez Ruiz Reyes'
'Esperanza Salfr\'an Solano'
'Margarita Su\'arez Navarro'
'Norbert Blaton'

_publ_section_title
;
 Methyl [(1<i>E</i>)-(4-methoxyphenyl)methyleneamino]acetate
;
_journal_coeditor_code FJ2002
_journal_issue 3
_journal_name_full 'Acta Crystallographica Section E'
_journal_page_first o1459
_journal_page_last o1461
_journal_paper_doi 10.1107/S1600536807008082
_journal_volume 63
_journal_year 2007
_chemical_formula_iupac 'C11 H13 N O3'
_chemical_formula_moiety 'C11 H13 N O3'
_chemical_formula_sum 'C11 H13 N O3'
_chemical_formula_weight 207.22
_chemical_name_systematic
;
Methyl [(1E)-(4-methoxyphenyl)methyleneamino]acetate
;
_space_group_IT_number 14
_symmetry_cell_setting monoclinic
_symmetry_space_group_name_Hall '-P 2ybc'
_symmetry_space_group_name_H-M 'P 1 21/c 1'
_atom_sites_solution_hydrogens geom
_atom_sites_solution_primary direct
_atom_sites_solution_secondary difmap
_cell_angle_alpha 90.00
_cell_angle_beta 92.776(4)
_cell_angle_gamma 90.00
_cell_formula_units_Z 4
_cell_length_a 11.6716(4)
_cell_length_b 7.6043(3)
_cell_length_c 12.0400(4)
_cell_measurement_reflns_used 38
_cell_measurement_temperature 293(2)
_cell_measurement_theta_max 27.968
_cell_measurement_theta_min 12.811
_cell_volume 1067.35(7)
_computing_cell_refinement XSCANS
_computing_data_collection 'XSCANS (Siemens, 1996)'
_computing_data_reduction XSCANS
_computing_molecular_graphics 'DIAMOND (Bergerhoff, 1996)'
_computing_publication_material 'PLATON (Spek, 2003)'
_computing_structure_refinement 'SHELXL97 (Sheldrick, 1997)'
_computing_structure_solution 'SIR92 (Altomare <i>et al.</i>,  1994)'
_diffrn_ambient_temperature 293(2)
_diffrn_measured_fraction_theta_full 0.958
_diffrn_measured_fraction_theta_max 0.958
_diffrn_measurement_device_type 'Siemens P4 four-circle'
_diffrn_measurement_method \w/2\q
_diffrn_radiation_monochromator graphite
_diffrn_radiation_source 'fine-focus sealed tube'
_diffrn_radiation_type CuK\a
_diffrn_radiation_wavelength 1.54178
_diffrn_reflns_av_R_equivalents 0.0333
_diffrn_reflns_av_sigmaI/netI 0.0299
_diffrn_reflns_limit_h_max 12
_diffrn_reflns_limit_h_min -1
_diffrn_reflns_limit_k_max 9
_diffrn_reflns_limit_k_min -1
_diffrn_reflns_limit_l_max 14
_diffrn_reflns_limit_l_min -14
_diffrn_reflns_number 2565
_diffrn_reflns_theta_full 69.09
_diffrn_reflns_theta_max 69.09
_diffrn_reflns_theta_min 3.79
_diffrn_standards_decay_% 0
_diffrn_standards_interval_count 100
_diffrn_standards_number 3
_exptl_absorpt_coefficient_mu 0.780
_exptl_absorpt_correction_T_max 0.829
_exptl_absorpt_correction_T_min 0.585
_exptl_absorpt_correction_type psi-scan
_exptl_absorpt_process_details '(North <i>et al.</i>,  1968) (XEMP; Siemens, 1989)'
_exptl_crystal_colour colourless
_exptl_crystal_density_diffrn 1.290
_exptl_crystal_density_method 'not measured'
_exptl_crystal_description prism
_exptl_crystal_F_000 440
_exptl_crystal_size_max 0.52
_exptl_crystal_size_mid 0.33
_exptl_crystal_size_min 0.24
_refine_diff_density_max 0.208
_refine_diff_density_min -0.188
_refine_ls_extinction_coef 0.0139(16)
_refine_ls_extinction_expression Fc^*^=kFc[1+0.001xFc^2^\l^3^/sin(2\q)]^-1/4^
_refine_ls_extinction_method SHELXL97
_refine_ls_goodness_of_fit_ref 1.102
_refine_ls_hydrogen_treatment constr
_refine_ls_matrix_type full
_refine_ls_number_parameters 139
_refine_ls_number_reflns 1911
_refine_ls_number_restraints 0
_refine_ls_restrained_S_all 1.102
_refine_ls_R_factor_all 0.0565
_refine_ls_R_factor_gt 0.0497
_refine_ls_shift/su_max 0.001
_refine_ls_shift/su_mean 0.001
_refine_ls_structure_factor_coef Fsqd
_refine_ls_weighting_details 'calc w=1/[\s^2^(Fo^2^)+(0.0752P)^2^+0.2269P] where P=(Fo^2^+2Fc^2^)/3'
_refine_ls_weighting_scheme calc
_refine_ls_wR_factor_gt 0.1364
_refine_ls_wR_factor_ref 0.1453
_reflns_number_gt 1650
_reflns_number_total 1911
_reflns_threshold_expression I>2\s(I)
_cod_data_source_file fj2002.cif
_cod_data_source_block I
_cod_original_sg_symbol_H-M 'P 21/c'
_cod_database_code 2212545
_cod_database_fobs_code 2212545

loop_
_symmetry_equiv_pos_site_id
_symmetry_equiv_pos_as_xyz
1 x,y,z
2 -x,1/2+y,1/2-z
3 -x,-y,-z
4 x,1/2-y,1/2+z

loop_
_atom_site_type_symbol
_atom_site_label
_atom_site_fract_x
_atom_site_fract_y
_atom_site_fract_z
_atom_site_U_iso_or_equiv
_atom_site_adp_type
_atom_site_calc_flag
_atom_site_refinement_flags
_atom_site_occupancy
O O1 0.90522(11) 0.02030(19) 0.39624(10) 0.0578(4) Uani d . 1
O O2 0.52528(14) 0.1912(3) -0.22099(12) 0.0843(6) Uani d . 1
O O3 0.59595(11) 0.13487(19) -0.38580(10) 0.0580(4) Uani d . 1
N N1 0.71075(14) 0.0137(2) -0.11336(13) 0.0598(5) Uani d . 1
C C1 0.82631(18) -0.0488(3) 0.47142(16) 0.0651(6) Uani d . 1
H H1A 0.7581 0.0219 0.4687 0.098 Uiso calc R 1
H H1B 0.8606 -0.0473 0.5455 0.098 Uiso calc R 1
H H1C 0.8070 -0.1674 0.4508 0.098 Uiso calc R 1
C C2 0.87198(14) 0.0284(2) 0.28618(14) 0.0450(4) Uani d . 1
C C3 0.76931(15) -0.0370(2) 0.24016(15) 0.0486(4) Uani d . 1
H H3 0.7167 -0.0897 0.2853 0.058 Uiso calc R 1
C C4 0.74559(15) -0.0237(2) 0.12688(15) 0.0495(4) Uani d . 1
H H4 0.6772 -0.0695 0.0964 0.059 Uiso calc R 1
C C5 0.82184(14) 0.0569(2) 0.05747(14) 0.0453(4) Uani d . 1
C C6 0.92327(15) 0.1244(2) 0.10591(15) 0.0526(5) Uani d . 1
H H6 0.9749 0.1802 0.0612 0.063 Uiso calc R 1
C C7 0.94893(15) 0.1106(3) 0.21815(15) 0.0532(5) Uani d . 1
H H7 1.0175 0.1559 0.2486 0.064 Uiso calc R 1
C C8 0.79928(15) 0.0714(2) -0.06285(15) 0.0489(4) Uani d . 1
H H8 0.8540 0.1267 -0.1043 0.059 Uiso calc R 1
C C10 0.59766(15) 0.1282(3) -0.27568(14) 0.0510(4) Uani d . 1
C C9 0.70328(18) 0.0325(3) -0.23331(16) 0.0580(5) Uani d . 1
H H9A 0.7041 -0.0835 -0.2669 0.070 Uiso calc R 1
H H9B 0.7704 0.0954 -0.2564 0.070 Uiso calc R 1
C C11 0.50316(17) 0.2307(4) -0.44114(17) 0.0712(6) Uani d . 1
H H11A 0.4338 0.1631 -0.4392 0.107 Uiso calc R 1
H H11B 0.5208 0.2518 -0.5170 0.107 Uiso calc R 1
H H11C 0.4930 0.3410 -0.4041 0.107 Uiso calc R 1

loop_
_atom_site_aniso_label
_atom_site_aniso_U_11
_atom_site_aniso_U_22
_atom_site_aniso_U_33
_atom_site_aniso_U_12
_atom_site_aniso_U_13
_atom_site_aniso_U_23
O1 0.0466(8) 0.0754(9) 0.0510(7) -0.0036(6) -0.0008(5) 0.0014(6)
O2 0.0760(11) 0.1250(15) 0.0534(8) 0.0263(10) 0.0181(7) -0.0003(8)
O3 0.0536(8) 0.0777(9) 0.0431(6) 0.0085(6) 0.0058(5) 0.0029(6)
N1 0.0599(10) 0.0685(10) 0.0507(8) -0.0118(8) 0.0000(7) 0.0101(7)
C1 0.0641(13) 0.0805(14) 0.0513(10) -0.0067(10) 0.0072(9) 0.0044(10)
C2 0.0374(9) 0.0471(9) 0.0506(9) 0.0048(6) 0.0019(7) -0.0013(7)
C3 0.0407(10) 0.0507(9) 0.0548(10) -0.0056(7) 0.0062(7) 0.0037(7)
C4 0.0397(10) 0.0533(10) 0.0553(10) -0.0079(7) -0.0001(7) 0.0022(7)
C5 0.0397(9) 0.0438(8) 0.0528(9) 0.0013(7) 0.0047(7) 0.0021(7)
C6 0.0391(10) 0.0586(10) 0.0607(10) -0.0052(7) 0.0086(7) 0.0049(8)
C7 0.0342(9) 0.0648(11) 0.0606(10) -0.0057(7) 0.0010(7) -0.0017(8)
C8 0.0455(10) 0.0477(9) 0.0539(10) 0.0025(7) 0.0066(7) 0.0062(7)
C10 0.0505(10) 0.0580(10) 0.0452(8) -0.0065(8) 0.0086(7) 0.0016(8)
C9 0.0629(12) 0.0612(11) 0.0499(10) 0.0016(9) 0.0026(8) 0.0028(8)
C11 0.0521(12) 0.1018(17) 0.0595(11) 0.0100(11) 0.0012(9) 0.0135(11)

loop_
_atom_type_symbol
_atom_type_description
_atom_type_scat_dispersion_real
_atom_type_scat_dispersion_imag
_atom_type_scat_source
C C 0.0181 0.0091 'International Tables Vol C Tables 4.2.6.8 and 6.1.1.4'
H H 0.0000 0.0000 'International Tables Vol C Tables 4.2.6.8 and 6.1.1.4'
N N 0.0311 0.0180 'International Tables Vol C Tables 4.2.6.8 and 6.1.1.4'
O O 0.0492 0.0322 'International Tables Vol C Tables 4.2.6.8 and 6.1.1.4'

loop_
_geom_angle_atom_site_label_1
_geom_angle_atom_site_label_2
_geom_angle_atom_site_label_3
_geom_angle
_geom_angle_publ_flag
C2 O1 C1 118.18(15) yes
C10 O3 C11 117.13(14) yes
C8 N1 C9 117.23(16) yes
O1 C1 H1A 109.5 ?
O1 C1 H1B 109.5 ?
H1A C1 H1B 109.5 ?
O1 C1 H1C 109.5 ?
H1A C1 H1C 109.5 ?
H1B C1 H1C 109.5 ?
O1 C2 C3 124.82(16) yes
O1 C2 C7 115.50(15) yes
C3 C2 C7 119.67(16) ?
C4 C3 C2 119.69(16) ?
C4 C3 H3 120.2 ?
C2 C3 H3 120.2 ?
C3 C4 C5 121.43(16) ?
C3 C4 H4 119.3 ?
C5 C4 H4 119.3 ?
C4 C5 C6 117.78(16) ?
C4 C5 C8 122.51(16) ?
C6 C5 C8 119.70(16) ?
C7 C6 C5 121.62(16) ?
C7 C6 H6 119.2 ?
C5 C6 H6 119.2 ?
C6 C7 C2 119.79(16) ?
C6 C7 H7 120.1 ?
C2 C7 H7 120.1 ?
N1 C8 C5 123.97(16) yes
N1 C8 H8 118.0 ?
C5 C8 H8 118.0 ?
O2 C10 O3 123.94(18) yes
O2 C10 C9 126.73(17) yes
O3 C10 C9 109.32(15) yes
N1 C9 C10 113.29(16) yes
N1 C9 H9A 108.9 ?
C10 C9 H9A 108.9 ?
N1 C9 H9B 108.9 ?
C10 C9 H9B 108.9 ?
H9A C9 H9B 107.7 ?
O3 C11 H11A 109.5 ?
O3 C11 H11B 109.5 ?
H11A C11 H11B 109.5 ?
O3 C11 H11C 109.5 ?
H11A C11 H11C 109.5 ?
H11B C11 H11C 109.5 ?

loop_
_geom_bond_atom_site_label_1
_geom_bond_atom_site_label_2
_geom_bond_distance
_geom_bond_publ_flag
O1 C2 1.364(2) yes
O1 C1 1.423(2) yes
O2 C10 1.196(2) yes
O3 C10 1.326(2) yes
O3 C11 1.442(2) yes
N1 C8 1.253(2) yes
N1 C9 1.450(2) yes
C1 H1A 0.9600 ?
C1 H1B 0.9600 ?
C1 H1C 0.9600 ?
C2 C3 1.388(3) ?
C2 C7 1.392(3) ?
C3 C4 1.382(2) ?
C3 H3 0.9300 ?
C4 C5 1.392(2) ?
C4 H4 0.9300 ?
C5 C6 1.392(3) ?
C5 C8 1.464(2) ?
C6 C7 1.374(3) ?
C6 H6 0.9300 ?
C7 H7 0.9300 ?
C8 H8 0.9300 ?
C10 C9 1.500(3) ?
C9 H9A 0.9700 ?
C9 H9B 0.9700 ?
C11 H11A 0.9600 ?
C11 H11B 0.9600 ?
C11 H11C 0.9600 ?

loop_
_geom_hbond_atom_site_label_D
_geom_hbond_atom_site_label_H
_geom_hbond_atom_site_label_A
_geom_hbond_site_symmetry_A
_geom_hbond_distance_DH
_geom_hbond_distance_HA
_geom_hbond_distance_DA
_geom_hbond_angle_DHA
_geom_hbond_publ_flag
C11 H11B O2 4_554 0.9600 2.5000 3.443(3) 169.00 yes

loop_
_geom_torsion_atom_site_label_1
_geom_torsion_atom_site_label_2
_geom_torsion_atom_site_label_3
_geom_torsion_atom_site_label_4
_geom_torsion
_geom_torsion_publ_flag
C1 O1 C2 C3 -4.7(2) yes
C1 O1 C2 C7 174.8(2) no
C11 O3 C10 O2 2.7(3) no
C11 O3 C10 C9 -176.8(2) yes
C9 N1 C8 C5 -177.7(2) yes
C8 N1 C9 C10 -124.2(2) yes
C7 C2 C3 C4 1.5(2) no
O1 C2 C7 C6 179.7(2) no
O1 C2 C3 C4 -179.0(2) no
C3 C2 C7 C6 -0.8(3) no
C2 C3 C4 C5 -1.1(2) no
C3 C4 C5 C6 -0.1(2) no
C3 C4 C5 C8 179.5(2) no
C4 C5 C8 N1 0.1(3) no
C6 C5 C8 N1 179.6(2) yes
C8 C5 C6 C7 -178.7(2) no
C4 C5 C6 C7 0.9(3) no
C5 C6 C7 C2 -0.4(3) no
N1 C9 C10 O3 -178.1(2) yes
N1 C9 C10 O2 2.4(3) no

loop_
_cod_related_entry_id
_cod_related_entry_database
_cod_related_entry_code
1 ChemSpider 30655180
